data_7021618
loop_
_publ_author_name
'Rosa, Vitor'
'Fliedel, Christophe'
'Ghisolfi, Alessio'
'Pattacini, Roberto'
'Avil\'es, Teresa'
'Braunstein, Pierre'

_publ_section_title
;
 Influence of a thioether function in short-bite diphosphine ligands on
 the nature of their silver complexes: structure of a trinuclear complex
 and of a coordination polymer.
;
_journal_issue 34
_journal_name_full 'Dalton transactions (Cambridge, England : 2003)'
_journal_page_first 12109
_journal_page_last 12119
_journal_paper_doi 10.1039/c3dt50555c
_journal_volume 42
_journal_year 2013
_chemical_formula_moiety 'C56 H58 Ag2 B2 F8 N2 P4'
_chemical_formula_sum 'C56 H58 Ag2 B2 F8 N2 P4'
_chemical_formula_weight 1272.28
_chemical_name_systematic
;
?
;
_space_group_IT_number 15
_symmetry_cell_setting monoclinic
_symmetry_space_group_name_Hall '-C 2yc'
_symmetry_space_group_name_H-M 'C 1 2/c 1'
_atom_sites_solution_hydrogens geom
_atom_sites_solution_primary direct
_atom_sites_solution_secondary difmap
_audit_creation_method SHELXL-97
_cell_angle_alpha 90.00
_cell_angle_beta 109.652(2)
_cell_angle_gamma 90.00
_cell_formula_units_Z 4
_cell_length_a 24.3815(5)
_cell_length_b 12.3048(5)
_cell_length_c 22.7761(7)
_cell_measurement_reflns_used 14042
_cell_measurement_temperature 173(2)
_cell_measurement_theta_max 27.485
_cell_measurement_theta_min 0.998
_cell_volume 6435.0(4)
_computing_cell_refinement 'Denzo (Nonius B.V., 1998)'
_computing_data_collection 'Collect (Nonius B.V., 1998)'
_computing_data_reduction 'Denzo (Nonius B.V., 1998)'
_computing_molecular_graphics 'PLATON 98 (Spek, 1998)'
_computing_publication_material 'SHELXL-97 (Sheldrick, 1997)'
_computing_structure_refinement 'SHELXL-97 (Sheldrick, 1997)'
_computing_structure_solution 'SHELXS-97 (Sheldrick, 1997)'
_diffrn_ambient_temperature 173(2)
_diffrn_measured_fraction_theta_full 0.999
_diffrn_measured_fraction_theta_max 0.999
_diffrn_measurement_device_type KappaCCD
_diffrn_measurement_method 'phi and omega scans'
_diffrn_radiation_monochromator graphite
_diffrn_radiation_source 'sealed tube'
_diffrn_radiation_type MoK\a
_diffrn_radiation_wavelength 0.71073
_diffrn_reflns_av_R_equivalents 0.0512
_diffrn_reflns_av_sigmaI/netI 0.0558
_diffrn_reflns_limit_h_max 31
_diffrn_reflns_limit_h_min -30
_diffrn_reflns_limit_k_max 15
_diffrn_reflns_limit_k_min -14
_diffrn_reflns_limit_l_max 29
_diffrn_reflns_limit_l_min -19
_diffrn_reflns_number 19694
_diffrn_reflns_theta_full 27.45
_diffrn_reflns_theta_max 27.45
_diffrn_reflns_theta_min 1.77
_exptl_absorpt_coefficient_mu 0.765
_exptl_absorpt_correction_T_max 0.89525
_exptl_absorpt_correction_T_min 0.73991
_exptl_absorpt_correction_type multi-scan
_exptl_absorpt_process_details 'MULscanABS in PLATON (Spek, 2003)'
_exptl_crystal_colour colorless
_exptl_crystal_density_diffrn 1.313
_exptl_crystal_density_method 'not measured'
_exptl_crystal_description prism
_exptl_crystal_F_000 2576
_exptl_crystal_size_max 0.38
_exptl_crystal_size_mid 0.30
_exptl_crystal_size_min 0.22
_platon_squeeze_details
;
The residual electron density was assigned to two molecules of the
acetone solvent [478/8= 60 e per asymmetric unit; two molecules of
C3H6O1 would give 64 e].
;
_refine_diff_density_max 0.822
_refine_diff_density_min -1.339
_refine_diff_density_rms 0.200
_refine_ls_extinction_coef 0.0035(3)
_refine_ls_extinction_expression Fc^*^=kFc[1+0.001xFc^2^\l^3^/sin(2\q)]^-1/4^
_refine_ls_extinction_method SHELXL
_refine_ls_goodness_of_fit_ref 1.074
_refine_ls_hydrogen_treatment constr
_refine_ls_matrix_type full
_refine_ls_number_parameters 324
_refine_ls_number_reflns 7348
_refine_ls_number_restraints 0
_refine_ls_restrained_S_all 1.074
_refine_ls_R_factor_all 0.0961
_refine_ls_R_factor_gt 0.0729
_refine_ls_shift/su_max 0.001
_refine_ls_shift/su_mean 0.000
_refine_ls_structure_factor_coef Fsqd
_refine_ls_weighting_details 'calc w=1/[\s^2^(Fo^2^)+(0.0994P)^2^+33.8271P] where P=(Fo^2^+2Fc^2^)/3'
_refine_ls_weighting_scheme calc
_refine_ls_wR_factor_gt 0.1996
_refine_ls_wR_factor_ref 0.2123
_reflns_number_gt 5305
_reflns_number_total 7348
_reflns_threshold_expression I>2\s(I)
_cod_data_source_file c3dt50555c.txt
_cod_data_source_block pbag130117
_cod_depositor_comments
;
The following automatic conversions were performed:

'_symmetry_cell_setting' value 'Monoclinic' changed to 'monoclinic'
according to /home/saulius/struct/CIF-dictionaries/cif_core.dic
dictionary named 'cif_core.dic' version 2.4.2 from 2011-04-26.

Automatic conversion script
Id: cif_fix_values 1891 2012-01-12 08:04:46Z andrius 
;
_cod_original_sg_symbol_H-M 'C 2/c'
_cod_database_code 7021618

loop_
_symmetry_equiv_pos_as_xyz
'x, y, z'
'-x, y, -z+1/2'
'x+1/2, y+1/2, z'
'-x+1/2, y+1/2, -z+1/2'
'-x, -y, -z'
'x, -y, z-1/2'
'-x+1/2, -y+1/2, -z'
'x+1/2, -y+1/2, z-1/2'

loop_
_atom_site_label
_atom_site_type_symbol
_atom_site_fract_x
_atom_site_fract_y
_atom_site_fract_z
_atom_site_U_iso_or_equiv
_atom_site_adp_type
_atom_site_occupancy
_atom_site_symmetry_multiplicity
_atom_site_calc_flag
_atom_site_refinement_flags
_atom_site_disorder_assembly
_atom_site_disorder_group
C1 C 0.6798(2) -0.0418(5) 0.0565(3) 0.0445(12) Uani 1 1 d . . .
C2 C 0.7066(3) -0.0245(6) 0.1200(3) 0.0561(15) Uani 1 1 d . . .
H2 H 0.7317 0.0362 0.1339 0.067 Uiso 1 1 calc R . .
C3 C 0.6973(4) -0.0934(8) 0.1631(3) 0.080(3) Uani 1 1 d . . .
H3 H 0.7162 -0.0810 0.2064 0.096 Uiso 1 1 calc R . .
C4 C 0.6595(5) -0.1828(8) 0.1427(5) 0.095(3) Uani 1 1 d . . .
H4 H 0.6520 -0.2291 0.1726 0.114 Uiso 1 1 calc R . .
C5 C 0.6330(4) -0.2044(7) 0.0797(5) 0.082(2) Uani 1 1 d . . .
H5 H 0.6085 -0.2659 0.0660 0.098 Uiso 1 1 calc R . .
C6 C 0.6434(3) -0.1328(5) 0.0374(3) 0.0570(16) Uani 1 1 d . . .
H6 H 0.6253 -0.1460 -0.0059 0.068 Uiso 1 1 calc R . .
C7 C 0.6893(2) -0.0205(4) -0.0663(2) 0.0395(11) Uani 1 1 d . . .
C8 C 0.6730(2) 0.0303(5) -0.1236(3) 0.0483(13) Uani 1 1 d . . .
H8 H 0.6572 0.1017 -0.1286 0.058 Uiso 1 1 calc R . .
C9 C 0.6801(3) -0.0249(7) -0.1744(3) 0.0607(17) Uani 1 1 d . . .
H9 H 0.6673 0.0087 -0.2143 0.073 Uiso 1 1 calc R . .
C10 C 0.7044(3) -0.1233(7) -0.1683(4) 0.070(2) Uani 1 1 d . . .
H10 H 0.7099 -0.1578 -0.2033 0.084 Uiso 1 1 calc R . .
C11 C 0.7215(3) -0.1751(7) -0.1112(4) 0.069(2) Uani 1 1 d . . .
H11 H 0.7382 -0.2457 -0.1069 0.083 Uiso 1 1 calc R . .
C12 C 0.7144(3) -0.1238(6) -0.0608(3) 0.0560(15) Uani 1 1 d . . .
H12 H 0.7267 -0.1592 -0.0215 0.067 Uiso 1 1 calc R . .
C13 C 0.5699(2) 0.0846(5) -0.0320(3) 0.0468(13) Uani 1 1 d . . .
H13A H 0.5730 0.0245 -0.0022 0.056 Uiso 1 1 calc R . .
H13B H 0.5435 0.1400 -0.0246 0.056 Uiso 1 1 calc R . .
C14 C 0.5430(3) 0.0412(6) -0.0971(3) 0.0636(18) Uani 1 1 d . . .
H14A H 0.5451 0.0978 -0.1272 0.076 Uiso 1 1 calc R . .
H14B H 0.5659 -0.0221 -0.1025 0.076 Uiso 1 1 calc R . .
C15 C 0.4811(3) 0.0075(8) -0.1118(4) 0.081(2) Uani 1 1 d . . .
H15A H 0.4592 0.0666 -0.1000 0.097 Uiso 1 1 calc R . .
H15B H 0.4793 -0.0576 -0.0870 0.097 Uiso 1 1 calc R . .
C16 C 0.4528(4) -0.0179(11) -0.1806(4) 0.118(4) Uani 1 1 d . . .
H16A H 0.4589 0.0430 -0.2054 0.178 Uiso 1 1 calc R . .
H16B H 0.4109 -0.0292 -0.1899 0.178 Uiso 1 1 calc R . .
H16C H 0.4702 -0.0839 -0.1908 0.178 Uiso 1 1 calc R . .
C17 C 0.6438(2) 0.3079(5) 0.0684(3) 0.0447(13) Uani 1 1 d . . .
C18 C 0.6671(3) 0.4085(6) 0.0905(3) 0.0559(15) Uani 1 1 d . . .
H18 H 0.6804 0.4542 0.0645 0.067 Uiso 1 1 calc R . .
C19 C 0.6716(3) 0.4445(6) 0.1499(3) 0.0596(17) Uani 1 1 d . . .
H19 H 0.6867 0.5145 0.1641 0.071 Uiso 1 1 calc R . .
C20 C 0.6534(3) 0.3756(7) 0.1878(3) 0.066(2) Uani 1 1 d . . .
H20 H 0.6568 0.3976 0.2288 0.080 Uiso 1 1 calc R . .
C21 C 0.6307(4) 0.2761(7) 0.1664(3) 0.076(2) Uani 1 1 d . . .
H21 H 0.6175 0.2304 0.1925 0.091 Uiso 1 1 calc R . .
C22 C 0.6265(3) 0.2406(7) 0.1073(3) 0.0656(18) Uani 1 1 d . . .
H22 H 0.6117 0.1702 0.0936 0.079 Uiso 1 1 calc R . .
C23 C 0.5691(2) 0.3267(4) -0.0593(3) 0.0431(12) Uani 1 1 d . . .
C24 C 0.5287(2) 0.3704(5) -0.0349(3) 0.0498(14) Uani 1 1 d . . .
H24 H 0.5374 0.3744 0.0089 0.060 Uiso 1 1 calc R . .
C25 C 0.4758(3) 0.4081(5) -0.0746(3) 0.0580(16) Uani 1 1 d . . .
H25 H 0.4484 0.4373 -0.0576 0.070 Uiso 1 1 calc R . .
C26 C 0.4622(3) 0.4042(9) -0.1379(3) 0.0841(19) Uani 1 1 d . . .
H26 H 0.4261 0.4321 -0.1646 0.101 Uiso 1 1 calc R . .
C27 C 0.5013(3) 0.3595(8) -0.1621(4) 0.0841(19) Uani 1 1 d . . .
H27 H 0.4915 0.3524 -0.2059 0.101 Uiso 1 1 calc R . .
C28 C 0.5560(3) 0.3239(7) -0.1224(3) 0.070(2) Uani 1 1 d . . .
H28 H 0.5839 0.2978 -0.1397 0.084 Uiso 1 1 calc R . .
B1 B 0.8278(4) 0.1713(9) 0.2022(4) 0.073(3) Uani 1 1 d . . .
N1 N 0.62917(19) 0.1345(4) -0.0187(2) 0.0392(10) Uani 1 1 d . . .
F1 F 0.7906(5) 0.2143(13) 0.1475(6) 0.0995(16) Uani 0.55 1 d P A 1
F2 F 0.8750(12) 0.2316(19) 0.2329(7) 0.0995(16) Uani 0.55 1 d P A 1
F3 F 0.8048(6) 0.1328(18) 0.2405(6) 0.0995(16) Uani 0.55 1 d P A 1
F4 F 0.8414(5) 0.0743(10) 0.1677(4) 0.0995(16) Uani 0.55 1 d P A 1
F1B F 0.8089(7) 0.1910(17) 0.1443(8) 0.0995(16) Uani 0.45 1 d P A 2
F2B F 0.8732(15) 0.249(2) 0.2250(9) 0.0995(16) Uani 0.45 1 d P A 2
F3B F 0.7903(8) 0.143(2) 0.2321(8) 0.0995(16) Uani 0.45 1 d P A 2
F4B F 0.8649(6) 0.0681(12) 0.2067(5) 0.0995(16) Uani 0.45 1 d P A 2
Ag1 Ag 0.779230(18) 0.15702(4) 0.03540(2) 0.0491(2) Uani 1 1 d . . .
P1 P 0.68973(6) 0.05507(12) 0.00201(6) 0.0379(3) Uani 1 1 d . A .
P2 P 0.63894(6) 0.27173(12) -0.01065(6) 0.0405(3) Uani 1 1 d . . .

loop_
_atom_site_aniso_label
_atom_site_aniso_U_11
_atom_site_aniso_U_22
_atom_site_aniso_U_33
_atom_site_aniso_U_23
_atom_site_aniso_U_13
_atom_site_aniso_U_12
C1 0.045(3) 0.045(3) 0.046(3) 0.002(2) 0.018(2) -0.005(2)
C2 0.061(4) 0.063(4) 0.047(3) 0.005(3) 0.021(3) 0.010(3)
C3 0.100(6) 0.097(6) 0.055(4) 0.028(4) 0.044(4) 0.041(5)
C4 0.113(7) 0.090(7) 0.114(8) 0.059(6) 0.080(6) 0.028(6)
C5 0.086(5) 0.069(5) 0.105(7) 0.035(5) 0.052(5) -0.003(4)
C6 0.058(4) 0.047(4) 0.070(4) 0.013(3) 0.027(3) -0.009(3)
C7 0.039(3) 0.038(3) 0.043(3) 0.000(2) 0.016(2) 0.000(2)
C8 0.047(3) 0.058(4) 0.042(3) 0.001(3) 0.017(2) -0.006(3)
C9 0.059(4) 0.081(5) 0.045(3) -0.008(3) 0.020(3) -0.016(4)
C10 0.068(4) 0.085(6) 0.065(4) -0.034(4) 0.033(4) -0.015(4)
C11 0.076(5) 0.068(5) 0.069(5) -0.022(4) 0.030(4) 0.000(4)
C12 0.058(4) 0.054(4) 0.052(3) -0.004(3) 0.015(3) 0.006(3)
C13 0.040(3) 0.048(3) 0.055(3) -0.001(3) 0.019(2) -0.009(3)
C14 0.047(3) 0.069(5) 0.071(4) -0.013(4) 0.015(3) -0.021(3)
C15 0.050(4) 0.097(6) 0.090(5) -0.006(5) 0.018(4) -0.027(4)
C16 0.078(6) 0.156(11) 0.089(6) 0.014(7) -0.015(5) -0.047(7)
C17 0.039(3) 0.053(3) 0.041(3) -0.005(3) 0.013(2) 0.003(2)
C18 0.050(3) 0.061(4) 0.060(4) -0.009(3) 0.023(3) -0.014(3)
C19 0.045(3) 0.069(4) 0.064(4) -0.024(3) 0.018(3) -0.006(3)
C20 0.058(4) 0.092(6) 0.046(3) -0.015(4) 0.013(3) 0.012(4)
C21 0.100(6) 0.082(6) 0.052(4) -0.004(4) 0.034(4) -0.012(5)
C22 0.069(4) 0.081(5) 0.050(3) -0.006(3) 0.024(3) -0.009(4)
C23 0.039(3) 0.039(3) 0.049(3) -0.002(2) 0.012(2) -0.006(2)
C24 0.041(3) 0.056(4) 0.052(3) -0.016(3) 0.015(2) -0.002(3)
C25 0.049(3) 0.049(4) 0.077(4) -0.009(3) 0.021(3) -0.004(3)
C26 0.055(3) 0.135(6) 0.058(3) 0.015(3) 0.012(2) 0.019(3)
C27 0.055(3) 0.135(6) 0.058(3) 0.015(3) 0.012(2) 0.019(3)
C28 0.056(4) 0.107(6) 0.053(4) 0.006(4) 0.024(3) 0.016(4)
B1 0.084(6) 0.093(7) 0.043(4) -0.001(4) 0.021(4) -0.017(5)
N1 0.037(2) 0.035(2) 0.047(2) -0.0022(19) 0.0168(19) -0.0064(18)
F1 0.115(3) 0.127(4) 0.053(2) 0.002(2) 0.025(2) -0.034(3)
F2 0.115(3) 0.127(4) 0.053(2) 0.002(2) 0.025(2) -0.034(3)
F3 0.115(3) 0.127(4) 0.053(2) 0.002(2) 0.025(2) -0.034(3)
F4 0.115(3) 0.127(4) 0.053(2) 0.002(2) 0.025(2) -0.034(3)
F1B 0.115(3) 0.127(4) 0.053(2) 0.002(2) 0.025(2) -0.034(3)
F2B 0.115(3) 0.127(4) 0.053(2) 0.002(2) 0.025(2) -0.034(3)
F3B 0.115(3) 0.127(4) 0.053(2) 0.002(2) 0.025(2) -0.034(3)
F4B 0.115(3) 0.127(4) 0.053(2) 0.002(2) 0.025(2) -0.034(3)
Ag1 0.0396(3) 0.0567(3) 0.0524(3) -0.0016(2) 0.0172(2) -0.0117(2)
P1 0.0388(7) 0.0393(7) 0.0370(7) -0.0017(6) 0.0147(5) -0.0082(6)
P2 0.0354(7) 0.0449(8) 0.0429(7) -0.0040(6) 0.0154(6) -0.0054(6)

loop_
_atom_type_symbol
_atom_type_description
_atom_type_scat_dispersion_real
_atom_type_scat_dispersion_imag
_atom_type_scat_source
C C 0.0033 0.0016 'International Tables Vol C Tables 4.2.6.8 and 6.1.1.4'
H H 0.0000 0.0000 'International Tables Vol C Tables 4.2.6.8 and 6.1.1.4'
B B 0.0013 0.0007 'International Tables Vol C Tables 4.2.6.8 and 6.1.1.4'
N N 0.0061 0.0033 'International Tables Vol C Tables 4.2.6.8 and 6.1.1.4'
F F 0.0171 0.0103 'International Tables Vol C Tables 4.2.6.8 and 6.1.1.4'
Ag Ag -0.8971 1.1015 'International Tables Vol C Tables 4.2.6.8 and 6.1.1.4'
P P 0.1023 0.0942 'International Tables Vol C Tables 4.2.6.8 and 6.1.1.4'

loop_
_geom_angle_atom_site_label_1
_geom_angle_atom_site_label_2
_geom_angle_atom_site_label_3
_geom_angle
_geom_angle_site_symmetry_1
_geom_angle_site_symmetry_3
C2 C1 C6 118.1(6) . .
C2 C1 P1 119.5(5) . .
C6 C1 P1 122.3(5) . .
C3 C2 C1 121.1(7) . .
C3 C2 H2 119.5 . .
C1 C2 H2 119.5 . .
C2 C3 C4 119.6(8) . .
C2 C3 H3 120.2 . .
C4 C3 H3 120.2 . .
C5 C4 C3 121.0(7) . .
C5 C4 H4 119.5 . .
C3 C4 H4 119.5 . .
C4 C5 C6 117.8(8) . .
C4 C5 H5 121.1 . .
C6 C5 H5 121.1 . .
C5 C6 C1 122.3(7) . .
C5 C6 H6 118.8 . .
C1 C6 H6 118.8 . .
C8 C7 C12 118.3(5) . .
C8 C7 P1 119.8(4) . .
C12 C7 P1 121.0(4) . .
C7 C8 C9 119.0(6) . .
C7 C8 H8 120.5 . .
C9 C8 H8 120.5 . .
C10 C9 C8 121.8(7) . .
C10 C9 H9 119.1 . .
C8 C9 H9 119.1 . .
C9 C10 C11 120.0(7) . .
C9 C10 H10 120.0 . .
C11 C10 H10 120.0 . .
C12 C11 C10 119.5(7) . .
C12 C11 H11 120.3 . .
C10 C11 H11 120.3 . .
C11 C12 C7 121.3(7) . .
C11 C12 H12 119.3 . .
C7 C12 H12 119.3 . .
C14 C13 N1 114.5(5) . .
C14 C13 H13A 108.6 . .
N1 C13 H13A 108.6 . .
C14 C13 H13B 108.6 . .
N1 C13 H13B 108.6 . .
H13A C13 H13B 107.6 . .
C15 C14 C13 113.1(6) . .
C15 C14 H14A 109.0 . .
C13 C14 H14A 109.0 . .
C15 C14 H14B 109.0 . .
C13 C14 H14B 109.0 . .
H14A C14 H14B 107.8 . .
C14 C15 C16 111.3(7) . .
C14 C15 H15A 109.4 . .
C16 C15 H15A 109.4 . .
C14 C15 H15B 109.4 . .
C16 C15 H15B 109.4 . .
H15A C15 H15B 108.0 . .
C15 C16 H16A 109.5 . .
C15 C16 H16B 109.5 . .
H16A C16 H16B 109.5 . .
C15 C16 H16C 109.5 . .
H16A C16 H16C 109.5 . .
H16B C16 H16C 109.5 . .
C22 C17 C18 118.8(6) . .
C22 C17 P2 123.8(5) . .
C18 C17 P2 117.5(5) . .
C17 C18 C19 121.8(6) . .
C17 C18 H18 119.1 . .
C19 C18 H18 119.1 . .
C20 C19 C18 118.3(7) . .
C20 C19 H19 120.9 . .
C18 C19 H19 120.9 . .
C21 C20 C19 120.3(6) . .
C21 C20 H20 119.8 . .
C19 C20 H20 119.8 . .
C20 C21 C22 121.2(7) . .
C20 C21 H21 119.4 . .
C22 C21 H21 119.4 . .
C17 C22 C21 119.7(7) . .
C17 C22 H22 120.2 . .
C21 C22 H22 120.2 . .
C28 C23 C24 118.9(6) . .
C28 C23 P2 118.2(5) . .
C24 C23 P2 122.9(5) . .
C25 C24 C23 119.9(6) . .
C25 C24 H24 120.1 . .
C23 C24 H24 120.1 . .
C26 C25 C24 121.4(6) . .
C26 C25 H25 119.3 . .
C24 C25 H25 119.3 . .
C27 C26 C25 119.0(7) . .
C27 C26 H26 120.5 . .
C25 C26 H26 120.5 . .
C26 C27 C28 120.4(7) . .
C26 C27 H27 119.8 . .
C28 C27 H27 119.8 . .
C23 C28 C27 120.3(7) . .
C23 C28 H28 119.8 . .
C27 C28 H28 119.8 . .
F1B B1 F3 134.0(12) . .
F1B B1 F2 112.5(12) . .
F3 B1 F2 110.1(11) . .
F1B B1 F3B 120.2(12) . .
F2 B1 F3B 118.9(12) . .
F3 B1 F1 117.1(11) . .
F2 B1 F1 116.4(11) . .
F3B B1 F1 101.8(11) . .
F1B B1 F2B 102.6(12) . .
F3 B1 F2B 117.8(12) . .
F3B B1 F2B 124.4(17) . .
F1 B1 F2B 105.6(13) . .
F1B B1 F4 71.3(10) . .
F3 B1 F4 106.4(12) . .
F2 B1 F4 113.7(15) . .
F3B B1 F4 110.7(14) . .
F1 B1 F4 91.5(8) . .
F2B B1 F4 115.8(17) . .
F1B B1 F4B 103.2(11) . .
F3 B1 F4B 91.7(12) . .
F2 B1 F4B 92.2(14) . .
F3B B1 F4B 103.4(14) . .
F1 B1 F4B 124.8(9) . .
F2B B1 F4B 99.1(17) . .
C13 N1 P1 120.4(4) . .
C13 N1 P2 121.0(4) . .
P1 N1 P2 117.5(3) . .
B1 F1 Ag1 127.7(9) . .
B1 F1B Ag1 158.5(15) . .
F1B Ag1 P1 110.3(4) . .
F1B Ag1 P2 101.2(4) . 7_655
P1 Ag1 P2 148.00(5) . 7_655
F1B Ag1 F1 12.1(6) . .
P1 Ag1 F1 103.9(3) . .
P2 Ag1 F1 108.1(3) 7_655 .
F1B Ag1 Ag1 111.3(5) . 7_655
P1 Ag1 Ag1 90.67(4) . 7_655
P2 Ag1 Ag1 82.71(4) 7_655 7_655
F1 Ag1 Ag1 101.9(4) . 7_655
N1 P1 C1 105.5(2) . .
N1 P1 C7 107.6(2) . .
C1 P1 C7 106.8(3) . .
N1 P1 Ag1 113.47(16) . .
C1 P1 Ag1 116.52(19) . .
C7 P1 Ag1 106.41(17) . .
N1 P2 C17 108.0(3) . .
N1 P2 C23 103.5(2) . .
C17 P2 C23 104.4(3) . .
N1 P2 Ag1 115.50(16) . 7_655
C17 P2 Ag1 110.98(19) . 7_655
C23 P2 Ag1 113.60(19) . 7_655

loop_
_geom_bond_atom_site_label_1
_geom_bond_atom_site_label_2
_geom_bond_distance
_geom_bond_site_symmetry_2
C1 C2 1.389(8) .
C1 C6 1.403(8) .
C1 P1 1.795(6) .
C2 C3 1.373(10) .
C2 H2 0.9500 .
C3 C4 1.410(14) .
C3 H3 0.9500 .
C4 C5 1.386(14) .
C4 H4 0.9500 .
C5 C6 1.390(9) .
C5 H5 0.9500 .
C6 H6 0.9500 .
C7 C8 1.381(8) .
C7 C12 1.398(8) .
C7 P1 1.809(5) .
C8 C9 1.402(9) .
C8 H8 0.9500 .
C9 C10 1.335(11) .
C9 H9 0.9500 .
C10 C11 1.381(12) .
C10 H10 0.9500 .
C11 C12 1.372(9) .
C11 H11 0.9500 .
C12 H12 0.9500 .
C13 C14 1.503(9) .
C13 N1 1.505(7) .
C13 H13A 0.9900 .
C13 H13B 0.9900 .
C14 C15 1.491(9) .
C14 H14A 0.9900 .
C14 H14B 0.9900 .
C15 C16 1.516(12) .
C15 H15A 0.9900 .
C15 H15B 0.9900 .
C16 H16A 0.9800 .
C16 H16B 0.9800 .
C16 H16C 0.9800 .
C17 C22 1.378(9) .
C17 C18 1.383(9) .
C17 P2 1.820(6) .
C18 C19 1.392(9) .
C18 H18 0.9500 .
C19 C20 1.383(11) .
C19 H19 0.9500 .
C20 C21 1.364(11) .
C20 H20 0.9500 .
C21 C22 1.387(10) .
C21 H21 0.9500 .
C22 H22 0.9500 .
C23 C28 1.365(9) .
C23 C24 1.392(8) .
C23 P2 1.821(6) .
C24 C25 1.382(9) .
C24 H24 0.9500 .
C25 C26 1.366(10) .
C25 H25 0.9500 .
C26 C27 1.366(11) .
C26 H26 0.9500 .
C27 C28 1.404(10) .
C27 H27 0.9500 .
C28 H28 0.9500 .
B1 F1B 1.265(19) .
B1 F3 1.28(2) .
B1 F2 1.35(2) .
B1 F3B 1.36(2) .
B1 F1 1.376(17) .
B1 F2B 1.42(3) .
B1 F4 1.525(15) .
B1 F4B 1.543(17) .
N1 P1 1.700(5) .
N1 P2 1.706(5) .
F1 Ag1 2.572(12) .
F1B Ag1 2.376(15) .
Ag1 P1 2.4077(14) .
Ag1 P2 2.4133(14) 7_655
Ag1 Ag1 2.8848(10) 7_655
P2 Ag1 2.4133(14) 7_655

loop_
_geom_torsion_atom_site_label_1
_geom_torsion_atom_site_label_2
_geom_torsion_atom_site_label_3
_geom_torsion_atom_site_label_4
_geom_torsion
_geom_torsion_site_symmetry_1
_geom_torsion_site_symmetry_4
C6 C1 C2 C3 -0.8(9) . .
P1 C1 C2 C3 176.2(5) . .
C1 C2 C3 C4 -0.6(11) . .
C2 C3 C4 C5 2.1(13) . .
C3 C4 C5 C6 -2.1(13) . .
C4 C5 C6 C1 0.6(12) . .
C2 C1 C6 C5 0.9(10) . .
P1 C1 C6 C5 -176.1(6) . .
C12 C7 C8 C9 2.4(8) . .
P1 C7 C8 C9 171.7(4) . .
C7 C8 C9 C10 -2.8(9) . .
C8 C9 C10 C11 2.1(11) . .
C9 C10 C11 C12 -1.1(11) . .
C10 C11 C12 C7 0.8(11) . .
C8 C7 C12 C11 -1.5(9) . .
P1 C7 C12 C11 -170.7(5) . .
N1 C13 C14 C15 -171.4(6) . .
C13 C14 C15 C16 170.6(8) . .
C22 C17 C18 C19 -2.2(10) . .
P2 C17 C18 C19 178.7(5) . .
C17 C18 C19 C20 1.7(10) . .
C18 C19 C20 C21 -1.4(10) . .
C19 C20 C21 C22 1.6(12) . .
C18 C17 C22 C21 2.3(10) . .
P2 C17 C22 C21 -178.6(6) . .
C20 C21 C22 C17 -2.0(12) . .
C28 C23 C24 C25 1.3(10) . .
P2 C23 C24 C25 -178.3(5) . .
C23 C24 C25 C26 -0.5(11) . .
C24 C25 C26 C27 1.7(14) . .
C25 C26 C27 C28 -3.6(15) . .
C24 C23 C28 C27 -3.2(11) . .
P2 C23 C28 C27 176.3(7) . .
C26 C27 C28 C23 4.5(15) . .
C14 C13 N1 P1 -83.4(6) . .
C14 C13 N1 P2 108.2(6) . .
F1B B1 F1 Ag1 19(3) . .
F3 B1 F1 Ag1 -122.0(15) . .
F2 B1 F1 Ag1 104.8(16) . .
F3B B1 F1 Ag1 -124.2(14) . .
F2B B1 F1 Ag1 105(2) . .
F4 B1 F1 Ag1 -12.6(11) . .
F4B B1 F1 Ag1 -8.6(16) . .
F3 B1 F1B Ag1 -80(4) . .
F2 B1 F1B Ag1 124(3) . .
F3B B1 F1B Ag1 -88(3) . .
F1 B1 F1B Ag1 -131(5) . .
F2B B1 F1B Ag1 129(3) . .
F4 B1 F1B Ag1 16(3) . .
F4B B1 F1B Ag1 26(3) . .
B1 F1B Ag1 P1 69(3) . .
B1 F1B Ag1 P2 -105(3) . 7_655
B1 F1B Ag1 F1 129(6) . .
B1 F1B Ag1 Ag1 168(3) . 7_655
B1 F1 Ag1 F1B -19(3) . .
B1 F1 Ag1 P1 104.3(11) . .
B1 F1 Ag1 P2 -75.9(11) . 7_655
B1 F1 Ag1 Ag1 -162.0(10) . 7_655
C13 N1 P1 C1 -42.6(5) . .
P2 N1 P1 C1 126.2(3) . .
C13 N1 P1 C7 71.2(4) . .
P2 N1 P1 C7 -119.9(3) . .
C13 N1 P1 Ag1 -171.3(3) . .
P2 N1 P1 Ag1 -2.5(3) . .
C2 C1 P1 N1 -98.9(5) . .
C6 C1 P1 N1 78.0(6) . .
C2 C1 P1 C7 146.7(5) . .
C6 C1 P1 C7 -36.3(6) . .
C2 C1 P1 Ag1 28.0(6) . .
C6 C1 P1 Ag1 -155.1(5) . .
C8 C7 P1 N1 41.3(5) . .
C12 C7 P1 N1 -149.6(5) . .
C8 C7 P1 C1 154.3(4) . .
C12 C7 P1 C1 -36.7(5) . .
C8 C7 P1 Ag1 -80.6(4) . .
C12 C7 P1 Ag1 88.4(5) . .
F1B Ag1 P1 N1 88.8(6) . .
P2 Ag1 P1 N1 -101.6(2) 7_655 .
F1 Ag1 P1 N1 78.1(4) . .
Ag1 Ag1 P1 N1 -24.30(18) 7_655 .
F1B Ag1 P1 C1 -34.0(6) . .
P2 Ag1 P1 C1 135.6(2) 7_655 .
F1 Ag1 P1 C1 -44.7(4) . .
Ag1 Ag1 P1 C1 -147.1(2) 7_655 .
F1B Ag1 P1 C7 -153.0(6) . .
P2 Ag1 P1 C7 16.6(2) 7_655 .
F1 Ag1 P1 C7 -163.7(4) . .
Ag1 Ag1 P1 C7 93.87(19) 7_655 .
C13 N1 P2 C17 81.4(5) . .
P1 N1 P2 C17 -87.3(3) . .
C13 N1 P2 C23 -28.9(5) . .
P1 N1 P2 C23 162.4(3) . .
C13 N1 P2 Ag1 -153.7(4) . 7_655
P1 N1 P2 Ag1 37.6(3) . 7_655
C22 C17 P2 N1 -16.1(6) . .
C18 C17 P2 N1 163.0(5) . .
C22 C17 P2 C23 93.6(6) . .
C18 C17 P2 C23 -87.3(5) . .
C22 C17 P2 Ag1 -143.7(5) . 7_655
C18 C17 P2 Ag1 35.4(5) . 7_655
C28 C23 P2 N1 -74.9(6) . .
C24 C23 P2 N1 104.7(5) . .
C28 C23 P2 C17 172.2(6) . .
C24 C23 P2 C17 -8.3(6) . .
C28 C23 P2 Ag1 51.2(6) . 7_655
C24 C23 P2 Ag1 -129.3(5) . 7_655

loop_
_platon_squeeze_void_nr
_platon_squeeze_void_average_x
_platon_squeeze_void_average_y
_platon_squeeze_void_average_z
_platon_squeeze_void_volume
_platon_squeeze_void_count_electrons
1 1.000 0.173 0.750 281.4 119.3
2 0.500 0.327 0.250 281.6 119.6
3 0.500 0.673 0.750 281.4 119.3
4 1.000 0.827 0.250 281.6 119.6
